data_2203248
loop_
_publ_author_name
'Gao, Shan'
'Li, Jian-Rong'
'Liu, Ji-Wei'
'Huo, Li-Hua'

_publ_section_title
;
 <i>catena</i>-Poly[[diaquazinc(II)-\m-benzene-1,3-dioxyacetate]
 dihydrate]
;
_journal_issue 2
_journal_name_full 'Acta Crystallographica Section E'
_journal_page_first m140
_journal_page_last m141
_journal_paper_doi 10.1107/S1600536803029234
_journal_volume 60
_journal_year 2004
_chemical_formula_iupac '[Zn (C10 H8 O6) (H2 O)2], 2H2 O'
_chemical_formula_moiety 'C10 H12 O8 Zn, 2H2 O'
_chemical_formula_sum 'C10 H16 O10 Zn'
_chemical_formula_weight 361.60
_chemical_name_systematic
;
catena-Poly[[diaquazinc(II)-\m-benzene-1,3-dioxyacetate] dihydrate]
;
_space_group_IT_number 33
_symmetry_cell_setting orthorhombic
_symmetry_space_group_name_Hall 'P 2c -2n'
_symmetry_space_group_name_H-M 'P n a 21'
_atom_sites_solution_hydrogens geom
_atom_sites_solution_primary direct
_atom_sites_solution_secondary difmap
_cell_angle_alpha 90.00
_cell_angle_beta 90.00
_cell_angle_gamma 90.00
_cell_formula_units_Z 4
_cell_length_a 8.604(2)
_cell_length_b 27.271(6)
_cell_length_c 5.9140(10)
_cell_measurement_reflns_used 12865
_cell_measurement_temperature 293(2)
_cell_measurement_theta_max 27.425
_cell_measurement_theta_min 3.52
_cell_volume 1387.7(5)
_computing_cell_refinement RAPID-AUTO
_computing_data_collection 'RAPID-AUTO (Rigaku, 1998)'
_computing_data_reduction 'CrystalStructure (Rigaku/MSC, 2002)'
_computing_molecular_graphics SHELXL97
_computing_publication_material SHELXL97
_computing_structure_refinement 'SHELXL97 (Sheldrick, 1997)'
_computing_structure_solution 'SHELXS97 (Sheldrick, 1997)'
_diffrn_ambient_temperature 293(2)
_diffrn_detector_area_resol_mean 10.000
_diffrn_measured_fraction_theta_full 0.995
_diffrn_measured_fraction_theta_max 0.995
_diffrn_measurement_device_type 'Rigaku R-AXIS RAPID'
_diffrn_measurement_method \w
_diffrn_radiation_monochromator graphite
_diffrn_radiation_source 'fine-focus sealed tube'
_diffrn_radiation_type MoK\a
_diffrn_radiation_wavelength 0.71073
_diffrn_reflns_av_R_equivalents 0.0444
_diffrn_reflns_av_sigmaI/netI 0.0489
_diffrn_reflns_limit_h_max 11
_diffrn_reflns_limit_h_min 0
_diffrn_reflns_limit_k_max 35
_diffrn_reflns_limit_k_min 0
_diffrn_reflns_limit_l_max 7
_diffrn_reflns_limit_l_min 0
_diffrn_reflns_number 13514
_diffrn_reflns_theta_full 27.48
_diffrn_reflns_theta_max 27.48
_diffrn_reflns_theta_min 3.26
_diffrn_standards_decay_% 0
_diffrn_standards_interval_count 0
_diffrn_standards_interval_time 0
_diffrn_standards_number 0
_exptl_absorpt_coefficient_mu 1.819
_exptl_absorpt_correction_T_max 0.8682
_exptl_absorpt_correction_T_min 0.6693
_exptl_absorpt_correction_type multi-scan
_exptl_absorpt_process_details '(ABSCOR; Higashi, 1995)'
_exptl_crystal_colour Colorless
_exptl_crystal_density_diffrn 1.731
_exptl_crystal_density_method 'not measured'
_exptl_crystal_description Sheet
_exptl_crystal_F_000 744
_exptl_crystal_size_max 0.24
_exptl_crystal_size_mid 0.14
_exptl_crystal_size_min 0.08
_refine_diff_density_max 1.148
_refine_diff_density_min -0.311
_refine_ls_abs_structure_details 'Flack (1983)'
_refine_ls_abs_structure_Flack 0.07(3)
_refine_ls_extinction_method none
_refine_ls_goodness_of_fit_ref 0.916
_refine_ls_hydrogen_treatment constr
_refine_ls_matrix_type full
_refine_ls_number_parameters 190
_refine_ls_number_reflns 1743
_refine_ls_number_restraints 1
_refine_ls_restrained_S_all 0.915
_refine_ls_R_factor_all 0.0505
_refine_ls_R_factor_gt 0.0376
_refine_ls_shift/su_max 0.001
_refine_ls_shift/su_mean 0.000
_refine_ls_structure_factor_coef Fsqd
_refine_ls_weighting_details 'calc w = 1/[\s^2^(Fo^2^)+(0.0591P)^2^] where P = (Fo^2^+2Fc^2^)/3'
_refine_ls_weighting_scheme calc
_refine_ls_wR_factor_gt 0.0905
_refine_ls_wR_factor_ref 0.0933
_reflns_number_gt 1329
_reflns_number_total 1894
_reflns_threshold_expression I>2\s(I)
_cod_data_source_file ww6150.cif
_cod_data_source_block I
_cod_depositor_comments
;
The following automatic conversions were performed:
'_symmetry_cell_setting' value 'Orthorhombic' changed to 'orthorhombic'
according to '/home/saulius/struct/CIF-dictionaries/cif_core.dic'
dictionary named 'cif_core.dic' version 2.4.1 from
2010-06-29.

'_exptl_absorpt_correction_type' value 'Multi-scan' changed
to 'multi-scan' according to
'/home/saulius/struct/CIF-dictionaries/cif_core.dic' dictionary named
'cif_core.dic' version 2.4.1 from 2010-06-29.

'_geom_angle_publ_flag'
value 'Yes' changed to 'yes' according to
'/home/saulius/struct/CIF-dictionaries/cif_core.dic' dictionary named
'cif_core.dic' version 2.4.1 from 2010-06-29 (5
times).

'_geom_bond_publ_flag' value 'Yes' changed to 'yes' according to
'/home/saulius/struct/CIF-dictionaries/cif_core.dic' dictionary named
'cif_core.dic' version 2.4.1 from 2010-06-29 (4 times).

Automatic conversion script
Id: cif_fix_enum 1527 2010-12-29 10:47:43Z saulius 

The following automatic conversions were performed:

'_chemical_melting_point' value 'not measured' was changed to '?' -
the value is undefined or not given.

Automatic conversion script
Id: cif_fix_values 1646 2011-03-28 12:23:43Z adriana 

The following automatic conversions were performed:

'_chemical_melting_point' value 'not measured' was changed to '?' -
the value is undefined or not given.

'_symmetry_cell_setting' value
'Orthorhombic' changed to 'orthorhombic' according to
/home/saulius/struct/CIF-dictionaries/cif_core.dic dictionary named
'cif_core.dic' version 2.4.1 from
2010-06-29.

'_exptl_absorpt_correction_type' value 'Multi-scan'
changed to 'multi-scan' according to
/home/saulius/struct/CIF-dictionaries/cif_core.dic dictionary named
'cif_core.dic' version 2.4.1 from 2010-06-29.

'_geom_bond_publ_flag'
value 'Yes' changed to 'yes' according to
/home/saulius/struct/CIF-dictionaries/cif_core.dic dictionary named
'cif_core.dic' version 2.4.1 from 2010-06-29 (4
times).

'_geom_angle_publ_flag' value 'Yes' changed to 'yes'
according to /home/saulius/struct/CIF-dictionaries/cif_core.dic
dictionary named 'cif_core.dic' version 2.4.1 from 2010-06-29 (5
times).

Automatic conversion script
Id: cif_fix_values 1715 2011-07-08 13:25:40Z adriana 
;
_cod_database_code 2203248
_cod_database_fobs_code 2203248

loop_
_symmetry_equiv_pos_as_xyz
'x, y, z'
'-x, -y, z+1/2'
'x+1/2, -y+1/2, z'
'-x+1/2, y+1/2, z+1/2'

loop_
_atom_site_label
_atom_site_fract_x
_atom_site_fract_y
_atom_site_fract_z
_atom_site_U_iso_or_equiv
_atom_site_adp_type
_atom_site_calc_flag
_atom_site_refinement_flags
_atom_site_occupancy
_atom_site_type_symbol
Zn1 0.33986(7) 0.595051(17) 0.21902(16) 0.03328(17) Uani d . 1 Zn
O1 0.4292(5) 0.64105(13) 0.4354(7) 0.0365(10) Uani d . 1 O
O2 0.5326(5) 0.57999(13) 0.6328(7) 0.0401(10) Uani d . 1 O
O3 0.6805(5) 0.64030(13) 0.9048(8) 0.0462(12) Uani d . 1 O
O4 1.0172(5) 0.64130(13) 1.5185(7) 0.0488(12) Uani d . 1 O
O5 1.2569(5) 0.64131(13) 2.0007(7) 0.0346(9) Uani d . 1 O
O6 1.1441(4) 0.58064(13) 1.8075(7) 0.0392(10) Uani d . 1 O
O1W 0.1770(5) 0.55237(14) 0.3504(8) 0.0455(11) Uani d . 1 O
O2W 0.4861(5) 0.54992(13) 0.0791(8) 0.0463(11) Uani d . 1 O
O3W 0.7430(6) 0.51800(14) 0.2754(9) 0.0612(14) Uani d . 1 O
O4W 0.1595(4) 0.45763(12) 0.2333(15) 0.0527(10) Uani d . 1 O
C1 0.5126(6) 0.62376(19) 0.5932(9) 0.0314(12) Uani d . 1 C
C2 0.5891(6) 0.66310(17) 0.7405(14) 0.0293(11) Uani d . 1 C
H2A 0.6531 0.6843 0.6475 0.035 Uiso calc R 1 H
H2B 0.5098 0.6830 0.8124 0.035 Uiso calc R 1 H
C3 0.7584(6) 0.66886(19) 1.0566(10) 0.0281(12) Uani d . 1 C
C4 0.7537(6) 0.71957(18) 1.0605(10) 0.0346(13) Uani d . 1 C
H4 0.6936 0.7367 0.9563 0.042 Uiso calc R 1 H
C5 0.8400(6) 0.74457(15) 1.2225(18) 0.0379(10) Uani d . 1 C
H5 0.8370 0.7787 1.2250 0.045 Uiso calc R 1 H
C6 0.9289(6) 0.72054(18) 1.3773(11) 0.0336(13) Uani d . 1 C
H6 0.9856 0.7379 1.4847 0.040 Uiso calc R 1 H
C7 0.9331(6) 0.66971(19) 1.3717(10) 0.0308(12) Uani d . 1 C
C8 0.8491(6) 0.64395(15) 1.2104(16) 0.0302(10) Uani d . 1 C
H8A 0.8540 0.6099 1.2061 0.036 Uiso calc R 1 H
C9 1.0997(6) 0.66450(17) 1.6983(13) 0.0299(13) Uani d . 1 C
H9A 1.0295 0.6846 1.7871 0.036 Uiso calc R 1 H
H9B 1.1808 0.6854 1.6377 0.036 Uiso calc R 1 H
C10 1.1700(6) 0.62504(18) 1.8444(9) 0.0276(11) Uani d . 1 C

loop_
_atom_site_aniso_label
_atom_site_aniso_U_11
_atom_site_aniso_U_22
_atom_site_aniso_U_33
_atom_site_aniso_U_12
_atom_site_aniso_U_13
_atom_site_aniso_U_23
Zn1 0.0433(3) 0.0303(2) 0.0262(2) -0.0025(3) -0.0106(4) 0.0015(5)
O1 0.045(2) 0.035(2) 0.030(2) -0.0026(18) -0.020(2) 0.002(2)
O2 0.049(2) 0.0308(17) 0.041(2) 0.0043(18) -0.017(2) -0.0034(18)
O3 0.062(3) 0.0276(18) 0.049(3) 0.0016(19) -0.042(3) -0.002(2)
O4 0.070(3) 0.0308(18) 0.046(3) 0.007(2) -0.043(3) -0.006(2)
O5 0.039(2) 0.0360(19) 0.029(2) -0.0052(19) -0.017(2) 0.003(2)
O6 0.047(2) 0.0302(16) 0.040(2) -0.0001(18) -0.017(2) 0.0006(17)
O1W 0.056(3) 0.041(2) 0.040(2) -0.012(2) 0.013(2) -0.005(2)
O2W 0.046(2) 0.042(2) 0.051(3) 0.006(2) 0.003(2) 0.003(2)
O3W 0.074(3) 0.048(2) 0.061(4) 0.017(2) -0.004(3) 0.010(2)
O4W 0.0424(19) 0.0421(17) 0.074(3) -0.0017(18) -0.001(3) -0.005(4)
C1 0.025(3) 0.043(3) 0.026(3) -0.002(2) -0.003(3) -0.004(3)
C2 0.031(2) 0.031(2) 0.026(3) -0.0001(19) -0.012(3) 0.002(3)
C3 0.028(3) 0.027(2) 0.029(3) 0.001(2) -0.013(3) -0.001(2)
C4 0.036(3) 0.031(3) 0.037(3) 0.003(2) -0.015(3) 0.004(3)
C5 0.045(3) 0.0244(18) 0.044(2) 0.001(2) -0.012(4) -0.007(5)
C6 0.042(3) 0.026(2) 0.033(3) -0.007(2) -0.012(3) -0.006(2)
C7 0.033(3) 0.032(2) 0.027(3) 0.003(2) -0.010(3) 0.005(2)
C8 0.037(2) 0.0237(17) 0.030(2) 0.000(2) -0.011(3) -0.008(4)
C9 0.031(2) 0.029(2) 0.029(3) 0.0026(19) -0.014(3) -0.006(3)
C10 0.025(3) 0.036(3) 0.022(3) 0.000(2) -0.005(3) 0.001(2)

loop_
_atom_type_symbol
_atom_type_description
_atom_type_scat_dispersion_real
_atom_type_scat_dispersion_imag
_atom_type_scat_source
C C 0.0033 0.0016 'International Tables Vol C Tables 4.2.6.8 and 6.1.1.4'
H H 0.0000 0.0000 'International Tables Vol C Tables 4.2.6.8 and 6.1.1.4'
O O 0.0106 0.0060 'International Tables Vol C Tables 4.2.6.8 and 6.1.1.4'
Zn Zn 0.2839 1.4301 'International Tables Vol C Tables 4.2.6.8 and 6.1.1.4'

loop_
_geom_angle_atom_site_label_1
_geom_angle_atom_site_label_2
_geom_angle_atom_site_label_3
_geom_angle_site_symmetry_1
_geom_angle_site_symmetry_3
_geom_angle
_geom_angle_publ_flag
O5 Zn1 O2W 1_453 . 111.5(2) yes
O5 Zn1 O1 1_453 . 99.40(10) yes
O2W Zn1 O1 . . 115.5(2) yes
O5 Zn1 O1W 1_453 . 112.5(2) yes
O2W Zn1 O1W . . 104.7(2) ?Yes
O1 Zn1 O1W . . 113.6(2) yes
C1 O1 Zn1 . . 117.8(3) ?
C3 O3 C2 . . 118.7(4) ?
C7 O4 C9 . . 119.0(4) ?
C10 O5 Zn1 . 1_657 118.3(3) ?
O2 C1 O1 . . 125.5(5) ?
O2 C1 C2 . . 120.8(5) ?
O1 C1 C2 . . 113.7(4) ?
O3 C2 C1 . . 109.0(4) ?
O3 C2 H2A . . 109.9 ?
C1 C2 H2A . . 109.9 ?
O3 C2 H2B . . 109.9 ?
C1 C2 H2B . . 109.9 ?
H2A C2 H2B . . 108.3 ?
O3 C3 C8 . . 115.5(5) ?
O3 C3 C4 . . 124.5(5) ?
C8 C3 C4 . . 119.9(5) ?
C3 C4 C5 . . 119.1(5) ?
C3 C4 H4 . . 120.5 ?
C5 C4 H4 . . 120.5 ?
C6 C5 C4 . . 121.8(4) ?
C6 C5 H5 . . 119.1 ?
C4 C5 H5 . . 119.1 ?
C5 C6 C7 . . 118.7(5) ?
C5 C6 H6 . . 120.7 ?
C7 C6 H6 . . 120.7 ?
O4 C7 C6 . . 124.3(5) ?
O4 C7 C8 . . 115.1(5) ?
C6 C7 C8 . . 120.5(5) ?
C3 C8 C7 . . 120.0(4) ?
C3 C8 H8A . . 120.0 ?
C7 C8 H8A . . 120.0 ?
O4 C9 C10 . . 108.1(4) ?
O4 C9 H9A . . 110.1 ?
C10 C9 H9A . . 110.1 ?
O4 C9 H9B . . 110.1 ?
C10 C9 H9B . . 110.1 ?
H9A C9 H9B . . 108.4 ?
O6 C10 O5 . . 124.8(5) ?
O6 C10 C9 . . 121.3(5) ?
O5 C10 C9 . . 113.8(4) ?

loop_
_geom_bond_atom_site_label_1
_geom_bond_atom_site_label_2
_geom_bond_site_symmetry_2
_geom_bond_distance
_geom_bond_publ_flag
Zn1 O5 1_453 1.941(4) yes
Zn1 O2W . 1.945(4) yes
Zn1 O1 . 1.950(4) yes
Zn1 O1W . 1.981(4) yes
O1 C1 . 1.268(6) ?
O2 C1 . 1.228(6) ?
O3 C3 . 1.364(6) ?
O3 C2 . 1.397(8) ?
O4 C7 . 1.370(6) ?
O4 C9 . 1.427(7) ?
O5 C10 . 1.269(6) ?
O5 Zn1 1_657 1.941(4) ?
O6 C10 . 1.250(6) ?
C1 C2 . 1.531(8) ?
C2 H2A . 0.9700 ?
C2 H2B . 0.9700 ?
C3 C8 . 1.377(9) ?
C3 C4 . 1.384(7) ?
C4 C5 . 1.391(9) ?
C4 H4 . 0.9300 ?
C5 C6 . 1.361(10) ?
C5 H5 . 0.9300 ?
C6 C7 . 1.387(7) ?
C6 H6 . 0.9300 ?
C7 C8 . 1.388(9) ?
C8 H8A . 0.9300 ?
C9 C10 . 1.507(8) ?
C9 H9A . 0.9700 ?
C9 H9B . 0.9700 ?

loop_
_geom_torsion_atom_site_label_1
_geom_torsion_atom_site_label_2
_geom_torsion_atom_site_label_3
_geom_torsion_atom_site_label_4
_geom_torsion_site_symmetry_1
_geom_torsion
O5 Zn1 O1 C1 1_453 -171.5(4)
O2W Zn1 O1 C1 . -52.2(5)
O1W Zn1 O1 C1 . 68.8(4)
Zn1 O1 C1 O2 . -6.1(8)
Zn1 O1 C1 C2 . 174.7(4)
C3 O3 C2 C1 . -179.4(5)
O2 C1 C2 O3 . 2.1(8)
O1 C1 C2 O3 . -178.7(5)
C2 O3 C3 C8 . -178.5(6)
C2 O3 C3 C4 . 0.0(9)
O3 C3 C4 C5 . -179.2(6)
C8 C3 C4 C5 . -0.7(9)
C3 C4 C5 C6 . -0.1(11)
C4 C5 C6 C7 . 0.2(11)
C9 O4 C7 C6 . 3.7(9)
C9 O4 C7 C8 . -176.3(6)
C5 C6 C7 O4 . -179.7(6)
C5 C6 C7 C8 . 0.4(10)
O3 C3 C8 C7 . 179.9(6)
C4 C3 C8 C7 . 1.3(10)
O4 C7 C8 C3 . 178.9(5)
C6 C7 C8 C3 . -1.1(10)
C7 O4 C9 C10 . 175.2(5)
Zn1 O5 C10 O6 1_657 -6.6(8)
Zn1 O5 C10 C9 1_657 174.4(4)
O4 C9 C10 O6 . -4.3(8)
O4 C9 C10 O5 . 174.7(4)
